data_9008085
loop_
_publ_author_name
'Sharma, B. D.'
'Donohue, J.'

_publ_section_title
;
 A refinement of the crystal structure of gallium
;
_journal_name_full 'Zeitschrift fur Kristallographie'
_journal_page_first 293
_journal_page_last 300
_journal_volume 117
_journal_year 1962
_chemical_formula_sum Ga
_chemical_name_mineral Gallium
_space_group_IT_number 64
_space_group_name_Hall '-C 2ac 2'
_space_group_name_H-M_alt 'C m c e'
_symmetry_space_group_name_Hall '-C 2ac 2'
_symmetry_space_group_name_H-M 'C m c e'
_cell_angle_alpha 90
_cell_angle_beta 90
_cell_angle_gamma 90
_cell_length_a 4.523
_cell_length_b 7.661
_cell_length_c 4.524
_cell_formula_units_Z 8
_cell_volume 156.760
_exptl_crystal_density_diffrn 5.909
_cod_original_sg_symbol_H-M 'C m c a'
_cod_database_code 9008085

loop_
_symmetry_equiv_pos_as_xyz
x,y,z
1/2+x,1/2+y,z
x,1/2-y,1/2+z
1/2+x,-y,1/2+z
-x,1/2+y,1/2-z
1/2-x,+y,1/2-z
-x,y,z
1/2-x,1/2+y,z
x,-y,-z
1/2+x,1/2-y,-z
x,1/2+y,1/2-z
1/2+x,+y,1/2-z
-x,1/2-y,1/2+z
1/2-x,-y,1/2+z
-x,-y,-z
1/2-x,1/2-y,-z

loop_
_atom_site_label
_atom_site_fract_x
_atom_site_fract_y
_atom_site_fract_z
_atom_site_U_iso_or_equiv
Ga 0.00000 0.15490 0.08100 0.00608

loop_
_cod_related_entry_id
_cod_related_entry_database
_cod_related_entry_code
1 ChemSpider 4514603

_database_code_amcsd 0010597
